data_7159507
loop_
_publ_author_name
'Pamu&#x142;a, Ma&#x142;gorzata'
'Bulatov, Evgeny'
'Mart&#xed;nez-Crespo, Luis'
'Kiesil&#xe4;, Anniina'
'Naulap&#xe4;&#xe4;, Julia'
'Kalenius, Elina'
'Helttunen, Kaisa'

_publ_section_title
;
 Anion binding and transport with <i>meso</i>-alkyl substituted two-armed
 calix[4]pyrroles bearing urea and hydroxyl groups.
;
_journal_issue 32
_journal_name_full 'Organic &amp; biomolecular chemistry'
_journal_page_first 6595
_journal_page_last 6603
_journal_paper_doi 10.1039/d3ob00919j
_journal_volume 21
_journal_year 2023
_chemical_formula_sum 'C21 H21 N3 O2'
_chemical_formula_weight 347.41
_space_group_crystal_system monoclinic
_space_group_IT_number 14
_space_group_name_Hall '-P 2yn'
_space_group_name_H-M_alt 'P 1 21/n 1'
_atom_sites_solution_hydrogens geom
_audit_creation_method SHELXL-2018/3
_audit_update_record
;
2023-03-15 deposited with the CCDC.	2023-07-24 downloaded from the CCDC.
;
_cell_angle_alpha 90
_cell_angle_beta 95.4001(18)
_cell_angle_gamma 90
_cell_formula_units_Z 4
_cell_length_a 8.9833(6)
_cell_length_b 8.8691(5)
_cell_length_c 22.8632(13)
_cell_measurement_reflns_used 1928
_cell_measurement_temperature 100(2)
_cell_measurement_theta_max 33.98
_cell_measurement_theta_min 2.37
_cell_volume 1813.51(19)
_computing_cell_refinement 'Bruker APEX2 v2014.9-0'
_computing_data_collection 'Bruker APEX2 v2014.9-0'
_computing_data_reduction 'Bruker APEX2 v2014.9-0'
_computing_molecular_graphics 'shelXle (H\"ubschle, Sheldrick and Dittirch, 2011)'
_computing_publication_material 'SHELXL-2018/3 (Sheldrick, 2018)'
_computing_structure_refinement 'SHELXL-2018/3 (Sheldrick, 2018)'
_computing_structure_solution 'SHELXT (Sheldrick, 2018)'
_diffrn_ambient_temperature 100(2)
_diffrn_detector_area_resol_mean 512
_diffrn_detector_type '4K CCD area detector APEX II'
_diffrn_measured_fraction_theta_full 0.998
_diffrn_measured_fraction_theta_max 0.945
_diffrn_measurement_device_type 'APEX DUO Kappa 4-axis goniometer'
_diffrn_measurement_method
;
 Fullsphere data collection, phi and omega scans
;
_diffrn_radiation_monochromator 'Quazar MX Multilayer Optics'
_diffrn_radiation_type MoK\a
_diffrn_radiation_wavelength 0.71073
_diffrn_reflns_av_R_equivalents 0.0387
_diffrn_reflns_av_unetI/netI 0.0353
_diffrn_reflns_Laue_measured_fraction_full 0.998
_diffrn_reflns_Laue_measured_fraction_max 0.945
_diffrn_reflns_limit_h_max 14
_diffrn_reflns_limit_h_min -13
_diffrn_reflns_limit_k_max 13
_diffrn_reflns_limit_k_min -14
_diffrn_reflns_limit_l_max 26
_diffrn_reflns_limit_l_min -35
_diffrn_reflns_number 33726
_diffrn_reflns_point_group_measured_fraction_full 0.998
_diffrn_reflns_point_group_measured_fraction_max 0.945
_diffrn_reflns_theta_full 25.242
_diffrn_reflns_theta_max 34.965
_diffrn_reflns_theta_min 1.789
_diffrn_source 'Microfocus source E025 IuS'
_diffrn_source_current 0.6
_diffrn_source_power 50
_diffrn_source_size '0.2 mm x 0.2 mm fine focus'
_diffrn_source_type 'Bruker APEX DUO'
_exptl_absorpt_coefficient_mu 0.083
_exptl_absorpt_correction_T_max 0.7469
_exptl_absorpt_correction_T_min 0.7024
_exptl_absorpt_correction_type multi-scan
_exptl_absorpt_process_details SADABS-2014/4
_exptl_crystal_colour yellow
_exptl_crystal_density_diffrn 1.272
_exptl_crystal_description block
_exptl_crystal_F_000 736
_exptl_crystal_size_max 0.200
_exptl_crystal_size_mid 0.100
_exptl_crystal_size_min 0.100
_refine_diff_density_max 0.414
_refine_diff_density_min -0.402
_refine_diff_density_rms 0.103
_refine_ls_extinction_method none
_refine_ls_goodness_of_fit_ref 1.048
_refine_ls_hydrogen_treatment constr
_refine_ls_matrix_type full
_refine_ls_number_parameters 236
_refine_ls_number_reflns 7532
_refine_ls_number_restraints 0
_refine_ls_restrained_S_all 1.048
_refine_ls_R_factor_all 0.0662
_refine_ls_R_factor_gt 0.0490
_refine_ls_shift/su_max 0.001
_refine_ls_shift/su_mean 0.000
_refine_ls_structure_factor_coef Fsqd
_refine_ls_weighting_details 'w=1/[\s^2^(Fo^2^)+(0.0716P)^2^+0.3389P] where P=(Fo^2^+2Fc^2^)/3'
_refine_ls_weighting_scheme calc
_refine_ls_wR_factor_gt 0.1255
_refine_ls_wR_factor_ref 0.1365
_reflns_Friedel_coverage 0.000
_reflns_number_gt 5861
_reflns_number_total 7532
_reflns_threshold_expression 'I > 2\s(I)'
_cod_data_source_file d3ob00919j2.cif
_cod_data_source_block mo_CP002_0m
_cod_depositor_comments 'Adding full bibliography for 7159504--7159509.cif.'
_cod_original_sg_symbol_H-M 'P 21/n'
_cod_database_code 7159507
_shelx_shelxl_version_number 2018/3
_shelx_space_group_comment
;
The symmetry employed for this shelxl refinement is uniquely defined
by the following loop, which should always be used as a source of
symmetry information in preference to the above space-group names.
They are only intended as comments.
;
_shelx_estimated_absorpt_t_min 0.984
_shelx_estimated_absorpt_t_max 0.992

loop_
_space_group_symop_operation_xyz
'x, y, z'
'-x+1/2, y+1/2, -z+1/2'
'-x, -y, -z'
'x-1/2, -y-1/2, z-1/2'

loop_
_atom_site_label
_atom_site_type_symbol
_atom_site_fract_x
_atom_site_fract_y
_atom_site_fract_z
_atom_site_U_iso_or_equiv
_atom_site_adp_type
_atom_site_occupancy
_atom_site_site_symmetry_order
_atom_site_calc_flag
_atom_site_refinement_flags_posn
_atom_site_refinement_flags_adp
_atom_site_refinement_flags_occupancy
_atom_site_disorder_assembly
_atom_site_disorder_group
N1 N 0.40483(9) 0.40735(9) 0.12386(3) 0.01628(15) Uani 1 1 d . . . . .
N2 N 0.70290(8) 0.81853(9) 0.08130(3) 0.01581(14) Uani 1 1 d . . . . .
H1N H 0.720655 0.778847 0.047373 0.019 Uiso 1 1 calc R U . . .
N3 N 1.11811(9) 0.77861(10) 0.15273(4) 0.01882(16) Uani 1 1 d . . . . .
H2N H 1.105301 0.812549 0.188078 0.023 Uiso 1 1 calc R U . . .
O1 O 0.40696(9) 0.41755(9) 0.22482(3) 0.02310(15) Uani 1 1 d . . . . .
O2 O 0.34759(9) 0.34574(10) 0.02640(3) 0.02632(17) Uani 1 1 d . . . . .
C18 C 0.76324(9) 0.76861(10) 0.13521(4) 0.01363(15) Uani 1 1 d . . . . .
C13 C 1.01990(10) 0.68668(10) 0.11996(4) 0.01477(15) Uani 1 1 d . . . . .
C2 C 0.21425(10) 0.28008(10) 0.16353(4) 0.01674(16) Uani 1 1 d . . . . .
C7 C 0.19692(10) 0.25725(10) 0.10308(4) 0.01721(16) Uani 1 1 d . . . . .
C12 C 0.87250(9) 0.63799(10) 0.14175(4) 0.01449(15) Uani 1 1 d . . . . .
C9 C 0.53421(10) 0.50334(10) 0.11641(4) 0.01692(16) Uani 1 1 d . . . . .
H9A H 0.538785 0.585395 0.145887 0.020 Uiso 1 1 calc R U . . .
H9B H 0.522424 0.549911 0.076897 0.020 Uiso 1 1 calc R U . . .
C8 C 0.31987(10) 0.33859(10) 0.07739(4) 0.01748(17) Uani 1 1 d . . . . .
C16 C 1.23941(11) 0.81009(12) 0.12242(5) 0.0238(2) Uani 1 1 d . . . . .
H16 H 1.322225 0.871668 0.135807 0.029 Uiso 1 1 calc R U . . .
C10 C 0.67961(11) 0.41374(11) 0.12347(5) 0.02042(18) Uani 1 1 d . . . . .
H10A H 0.666165 0.320239 0.099906 0.025 Uiso 1 1 calc R U . . .
H10B H 0.699931 0.383899 0.165178 0.025 Uiso 1 1 calc R U . . .
C14 C 1.08115(11) 0.65894(12) 0.06796(5) 0.02201(19) Uani 1 1 d . . . . .
H14 H 1.038362 0.598268 0.036504 0.026 Uiso 1 1 calc R U . . .
C19 C 0.70868(10) 0.86122(10) 0.17689(4) 0.01702(16) Uani 1 1 d . . . . .
H19 H 0.731128 0.853809 0.218228 0.020 Uiso 1 1 calc R U . . .
C11 C 0.81629(10) 0.49879(10) 0.10476(4) 0.01809(17) Uani 1 1 d . . . . .
H11A H 0.792634 0.532467 0.063655 0.022 Uiso 1 1 calc R U . . .
H11B H 0.900049 0.426195 0.104938 0.022 Uiso 1 1 calc R U . . .
C20 C 0.61286(10) 0.96967(11) 0.14684(4) 0.01998(18) Uani 1 1 d . . . . .
H20 H 0.560340 1.048150 0.164323 0.024 Uiso 1 1 calc R U . . .
C17 C 0.89731(11) 0.59444(11) 0.20682(4) 0.02086(18) Uani 1 1 d . . . . .
H17A H 0.965024 0.507736 0.211397 0.031 Uiso 1 1 calc R U . . .
H17B H 0.801280 0.567965 0.221183 0.031 Uiso 1 1 calc R U . . .
H17C H 0.941483 0.679794 0.229494 0.031 Uiso 1 1 calc R U . . .
C5 C -0.02236(11) 0.11374(12) 0.11329(5) 0.0253(2) Uani 1 1 d . . . . .
H5 H -0.104845 0.056084 0.096629 0.030 Uiso 1 1 calc R U . . .
C21 C 0.61059(10) 0.93973(11) 0.08813(4) 0.01953(17) Uani 1 1 d . . . . .
H21 H 0.554979 0.993264 0.057401 0.023 Uiso 1 1 calc R U . . .
C3 C 0.11489(11) 0.22043(11) 0.20021(5) 0.02178(19) Uani 1 1 d . . . . .
H3 H 0.127694 0.235290 0.241523 0.026 Uiso 1 1 calc R U . . .
C6 C 0.07943(11) 0.17323(11) 0.07648(5) 0.02235(19) Uani 1 1 d . . . . .
H6 H 0.068309 0.156675 0.035245 0.027 Uiso 1 1 calc R U . . .
C15 C 1.21988(11) 0.73728(12) 0.06971(5) 0.0247(2) Uani 1 1 d . . . . .
H15 H 1.286365 0.738579 0.039764 0.030 Uiso 1 1 calc R U . . .
C1 C 0.34965(10) 0.37513(10) 0.17730(4) 0.01630(16) Uani 1 1 d . . . . .
C4 C -0.00504(11) 0.13738(12) 0.17348(5) 0.0254(2) Uani 1 1 d . . . . .
H4 H -0.076409 0.096134 0.197127 0.031 Uiso 1 1 calc R U . . .

loop_
_atom_site_aniso_label
_atom_site_aniso_U_11
_atom_site_aniso_U_22
_atom_site_aniso_U_33
_atom_site_aniso_U_23
_atom_site_aniso_U_13
_atom_site_aniso_U_12
N1 0.0159(3) 0.0188(3) 0.0140(3) -0.0010(3) 0.0005(2) -0.0067(3)
N2 0.0157(3) 0.0174(3) 0.0142(3) -0.0019(3) 0.0009(2) -0.0019(3)
N3 0.0145(3) 0.0205(4) 0.0214(4) -0.0023(3) 0.0010(3) -0.0034(3)
O1 0.0265(4) 0.0267(4) 0.0152(3) -0.0004(3) -0.0024(3) -0.0064(3)
O2 0.0301(4) 0.0333(4) 0.0159(3) -0.0053(3) 0.0039(3) -0.0100(3)
C18 0.0133(3) 0.0138(3) 0.0139(4) -0.0011(3) 0.0021(3) -0.0036(3)
C13 0.0130(3) 0.0147(3) 0.0166(4) 0.0005(3) 0.0015(3) -0.0018(3)
C2 0.0152(4) 0.0153(4) 0.0196(4) 0.0026(3) 0.0007(3) -0.0030(3)
C7 0.0154(4) 0.0154(4) 0.0204(4) -0.0005(3) -0.0005(3) -0.0045(3)
C12 0.0145(3) 0.0141(3) 0.0151(4) 0.0002(3) 0.0026(3) -0.0026(3)
C9 0.0153(4) 0.0155(4) 0.0199(4) -0.0001(3) 0.0015(3) -0.0054(3)
C8 0.0180(4) 0.0179(4) 0.0163(4) -0.0025(3) 0.0001(3) -0.0051(3)
C16 0.0128(4) 0.0250(5) 0.0336(5) 0.0020(4) 0.0027(3) -0.0035(3)
C10 0.0175(4) 0.0143(4) 0.0296(5) -0.0003(3) 0.0024(3) -0.0037(3)
C14 0.0207(4) 0.0255(5) 0.0207(5) -0.0029(4) 0.0066(3) -0.0038(3)
C19 0.0177(4) 0.0168(4) 0.0170(4) -0.0040(3) 0.0041(3) -0.0029(3)
C11 0.0165(4) 0.0139(3) 0.0243(4) -0.0034(3) 0.0040(3) -0.0029(3)
C20 0.0160(4) 0.0180(4) 0.0262(5) -0.0054(3) 0.0035(3) -0.0002(3)
C17 0.0235(4) 0.0215(4) 0.0178(4) 0.0048(3) 0.0031(3) -0.0016(3)
C5 0.0173(4) 0.0179(4) 0.0398(6) 0.0027(4) -0.0030(4) -0.0063(3)
C21 0.0152(4) 0.0186(4) 0.0243(5) -0.0003(3) -0.0008(3) 0.0000(3)
C3 0.0204(4) 0.0210(4) 0.0241(5) 0.0066(3) 0.0035(3) -0.0027(3)
C6 0.0198(4) 0.0186(4) 0.0276(5) -0.0022(3) -0.0034(3) -0.0057(3)
C15 0.0182(4) 0.0273(5) 0.0302(5) 0.0035(4) 0.0101(4) -0.0004(4)
C1 0.0166(4) 0.0162(4) 0.0159(4) 0.0012(3) 0.0005(3) -0.0026(3)
C4 0.0183(4) 0.0204(4) 0.0377(6) 0.0099(4) 0.0036(4) -0.0046(3)

loop_
_atom_type_symbol
_atom_type_description
_atom_type_scat_dispersion_real
_atom_type_scat_dispersion_imag
_atom_type_scat_source
C C 0.0033 0.0016 'International Tables Vol C Tables 4.2.6.8 and 6.1.1.4'
H H 0.0000 0.0000 'International Tables Vol C Tables 4.2.6.8 and 6.1.1.4'
N N 0.0061 0.0033 'International Tables Vol C Tables 4.2.6.8 and 6.1.1.4'
O O 0.0106 0.0060 'International Tables Vol C Tables 4.2.6.8 and 6.1.1.4'

loop_
_geom_angle_atom_site_label_1
_geom_angle_atom_site_label_2
_geom_angle_atom_site_label_3
_geom_angle
_geom_angle_site_symmetry_1
_geom_angle_site_symmetry_3
_geom_angle_publ_flag
C8 N1 C1 111.47(7) . . ?
C8 N1 C9 123.47(8) . . ?
C1 N1 C9 125.05(8) . . ?
C18 N2 C21 109.98(8) . . ?
C13 N3 C16 110.20(8) . . ?
N2 C18 C19 106.96(8) . . ?
N2 C18 C12 122.16(8) . . ?
C19 C18 C12 130.85(8) . . ?
N3 C13 C14 106.79(8) . . ?
N3 C13 C12 121.69(8) . . ?
C14 C13 C12 131.49(8) . . ?
C3 C2 C7 121.83(9) . . ?
C3 C2 C1 130.39(9) . . ?
C7 C2 C1 107.78(8) . . ?
C6 C7 C2 121.60(9) . . ?
C6 C7 C8 130.68(9) . . ?
C2 C7 C8 107.71(8) . . ?
C18 C12 C13 109.04(7) . . ?
C18 C12 C17 108.77(7) . . ?
C13 C12 C17 109.75(7) . . ?
C18 C12 C11 112.28(7) . . ?
C13 C12 C11 107.20(7) . . ?
C17 C12 C11 109.76(7) . . ?
N1 C9 C10 111.49(7) . . ?
O2 C8 N1 124.24(9) . . ?
O2 C8 C7 129.12(9) . . ?
N1 C8 C7 106.63(8) . . ?
C15 C16 N3 107.89(9) . . ?
C9 C10 C11 114.46(8) . . ?
C13 C14 C15 107.94(9) . . ?
C18 C19 C20 107.83(8) . . ?
C10 C11 C12 117.79(8) . . ?
C21 C20 C19 107.17(8) . . ?
C4 C5 C6 121.34(9) . . ?
C20 C21 N2 108.05(9) . . ?
C2 C3 C4 116.78(10) . . ?
C7 C6 C5 116.86(10) . . ?
C16 C15 C14 107.17(9) . . ?
O1 C1 N1 124.39(8) . . ?
O1 C1 C2 129.22(9) . . ?
N1 C1 C2 106.39(8) . . ?
C5 C4 C3 121.58(9) . . ?

loop_
_geom_bond_atom_site_label_1
_geom_bond_atom_site_label_2
_geom_bond_distance
_geom_bond_site_symmetry_2
_geom_bond_publ_flag
N1 C8 1.3895(12) . ?
N1 C1 1.3908(12) . ?
N1 C9 1.4635(11) . ?
N2 C18 1.3722(12) . ?
N2 C21 1.3755(12) . ?
N3 C13 1.3712(12) . ?
N3 C16 1.3739(12) . ?
O1 C1 1.2171(11) . ?
O2 C8 1.2164(12) . ?
C18 C19 1.3823(12) . ?
C18 C12 1.5166(12) . ?
C13 C14 1.3784(13) . ?
C13 C12 1.5205(12) . ?
C2 C3 1.3858(13) . ?
C2 C7 1.3911(13) . ?
C2 C1 1.4891(12) . ?
C7 C6 1.3850(13) . ?
C7 C8 1.4857(13) . ?
C12 C17 1.5330(13) . ?
C12 C11 1.5537(13) . ?
C9 C10 1.5245(13) . ?
C16 C15 1.3641(16) . ?
C10 C11 1.5357(13) . ?
C14 C15 1.4241(14) . ?
C19 C20 1.4236(14) . ?
C20 C21 1.3666(14) . ?
C5 C4 1.3863(17) . ?
C5 C6 1.4027(15) . ?
C3 C4 1.3974(15) . ?

loop_
_geom_torsion_atom_site_label_1
_geom_torsion_atom_site_label_2
_geom_torsion_atom_site_label_3
_geom_torsion_atom_site_label_4
_geom_torsion
_geom_torsion_site_symmetry_1
_geom_torsion_site_symmetry_2
_geom_torsion_site_symmetry_3
_geom_torsion_site_symmetry_4
_geom_torsion_publ_flag
C21 N2 C18 C19 -0.50(10) . . . . ?
C21 N2 C18 C12 -178.65(7) . . . . ?
C16 N3 C13 C14 0.34(11) . . . . ?
C16 N3 C13 C12 -177.78(8) . . . . ?
C3 C2 C7 C6 -0.18(15) . . . . ?
C1 C2 C7 C6 -179.60(9) . . . . ?
C3 C2 C7 C8 178.84(9) . . . . ?
C1 C2 C7 C8 -0.58(10) . . . . ?
N2 C18 C12 C13 69.75(10) . . . . ?
C19 C18 C12 C13 -107.91(10) . . . . ?
N2 C18 C12 C17 -170.59(8) . . . . ?
C19 C18 C12 C17 11.75(12) . . . . ?
N2 C18 C12 C11 -48.91(10) . . . . ?
C19 C18 C12 C11 133.43(9) . . . . ?
N3 C13 C12 C18 76.00(10) . . . . ?
C14 C13 C12 C18 -101.59(12) . . . . ?
N3 C13 C12 C17 -43.05(11) . . . . ?
C14 C13 C12 C17 139.36(11) . . . . ?
N3 C13 C12 C11 -162.21(8) . . . . ?
C14 C13 C12 C11 20.20(14) . . . . ?
C8 N1 C9 C10 -93.96(11) . . . . ?
C1 N1 C9 C10 87.16(11) . . . . ?
C1 N1 C8 O2 -177.77(10) . . . . ?
C9 N1 C8 O2 3.21(15) . . . . ?
C1 N1 C8 C7 1.25(11) . . . . ?
C9 N1 C8 C7 -177.77(8) . . . . ?
C6 C7 C8 O2 -2.50(18) . . . . ?
C2 C7 C8 O2 178.60(11) . . . . ?
C6 C7 C8 N1 178.54(10) . . . . ?
C2 C7 C8 N1 -0.36(11) . . . . ?
C13 N3 C16 C15 -0.31(12) . . . . ?
N1 C9 C10 C11 168.85(8) . . . . ?
N3 C13 C14 C15 -0.24(11) . . . . ?
C12 C13 C14 C15 177.63(9) . . . . ?
N2 C18 C19 C20 0.00(10) . . . . ?
C12 C18 C19 C20 177.93(8) . . . . ?
C9 C10 C11 C12 66.71(12) . . . . ?
C18 C12 C11 C10 -68.42(10) . . . . ?
C13 C12 C11 C10 171.84(8) . . . . ?
C17 C12 C11 C10 52.70(11) . . . . ?
C18 C19 C20 C21 0.50(10) . . . . ?
C19 C20 C21 N2 -0.79(11) . . . . ?
C18 N2 C21 C20 0.82(10) . . . . ?
C7 C2 C3 C4 -0.72(14) . . . . ?
C1 C2 C3 C4 178.56(10) . . . . ?
C2 C7 C6 C5 0.76(15) . . . . ?
C8 C7 C6 C5 -178.01(10) . . . . ?
C4 C5 C6 C7 -0.45(15) . . . . ?
N3 C16 C15 C14 0.15(12) . . . . ?
C13 C14 C15 C16 0.06(12) . . . . ?
C8 N1 C1 O1 177.40(9) . . . . ?
C9 N1 C1 O1 -3.60(15) . . . . ?
C8 N1 C1 C2 -1.60(10) . . . . ?
C9 N1 C1 C2 177.40(8) . . . . ?
C3 C2 C1 O1 3.03(17) . . . . ?
C7 C2 C1 O1 -177.61(10) . . . . ?
C3 C2 C1 N1 -178.04(10) . . . . ?
C7 C2 C1 N1 1.32(10) . . . . ?
C6 C5 C4 C3 -0.46(16) . . . . ?
C2 C3 C4 C5 1.03(15) . . . . ?
